data_7224907
loop_
_publ_author_name
'Danylyuk, Oksana'
'Butkiewicz, Helena'
'Sashuk, Volodymyr'

_publ_section_title
;
 Host--guest complexes of cucurbit[6]uril with the trypanocide drug
 diminazene and its degradation product 4-aminobenzamidine
;
_journal_issue 26
_journal_name_full CrystEngComm
_journal_page_first 4905
_journal_paper_doi 10.1039/C6CE00257A
_journal_volume 18
_journal_year 2016
_chemical_formula_sum 'C57 H77 Cl3 N34 O35'
_chemical_formula_weight 1902.86
_chemical_name_systematic
;
 ?
;
_space_group_IT_number 2
_symmetry_cell_setting triclinic
_symmetry_space_group_name_Hall '-P 1'
_symmetry_space_group_name_H-M 'P -1'
_atom_sites_solution_hydrogens geom
_atom_sites_solution_primary direct
_atom_sites_solution_secondary difmap
_audit_creation_method SHELXL-97
_audit_update_record
;
2016-03-25 deposited with the CCDC.
2016-04-11 downloaded from the CCDC.
;
_cell_angle_alpha 89.449(4)
_cell_angle_beta 93.013(4)
_cell_angle_gamma 107.919(4)
_cell_formula_units_Z 2
_cell_length_a 12.6658(6)
_cell_length_b 15.8879(7)
_cell_length_c 22.1430(10)
_cell_measurement_reflns_used 11236
_cell_measurement_temperature 100.01(10)
_cell_measurement_theta_max 71.39
_cell_measurement_theta_min 3.52
_cell_volume 4233.8(3)
_computing_cell_refinement
;
CrysAlisPro, Agilent Technologies,
Version 1.171.35.21b (release 03-02-2012 CrysAlis171 .NET)
(compiled Feb  3 2012,10:37:01)
;
_computing_data_collection
;
CrysAlisPro, Agilent Technologies,
Version 1.171.35.21b (release 03-02-2012 CrysAlis171 .NET)
(compiled Feb  3 2012,10:37:01)
;
_computing_data_reduction
;
CrysAlisPro, Agilent Technologies,
Version 1.171.35.21b (release 03-02-2012 CrysAlis171 .NET)
(compiled Feb  3 2012,10:37:01)
;
_computing_structure_refinement 'SHELXL-97 (Sheldrick, 2008)'
_diffrn_ambient_temperature 100.01(10)
_diffrn_detector_area_resol_mean 16.29
_diffrn_measured_fraction_theta_full 0.977
_diffrn_measured_fraction_theta_max 0.977
_diffrn_measurement_device_type 'SuperNova, Dual, Cu at zero, Eos'
_diffrn_measurement_method '\w scans'
_diffrn_radiation_monochromator mirror
_diffrn_radiation_source 'SuperNova (Cu) X-ray Source'
_diffrn_radiation_type CuK\a
_diffrn_radiation_wavelength 1.54184
_diffrn_reflns_av_R_equivalents 0.0629
_diffrn_reflns_av_sigmaI/netI 0.0638
_diffrn_reflns_limit_h_max 13
_diffrn_reflns_limit_h_min -15
_diffrn_reflns_limit_k_max 19
_diffrn_reflns_limit_k_min -18
_diffrn_reflns_limit_l_max 19
_diffrn_reflns_limit_l_min -27
_diffrn_reflns_number 31990
_diffrn_reflns_theta_full 71.53
_diffrn_reflns_theta_max 71.53
_diffrn_reflns_theta_min 3.53
_exptl_absorpt_coefficient_mu 1.909
_exptl_absorpt_correction_T_max 1.00000
_exptl_absorpt_correction_T_min 0.67099
_exptl_absorpt_correction_type multi-scan
_exptl_absorpt_process_details
;   
CrysAlisPro, Agilent Technologies,
Version 1.171.35.21b (release 03-02-2012 CrysAlis171 .NET)
(compiled Feb  3 2012,10:37:01)
Empirical absorption correction using spherical harmonics,
 implemented in SCALE3 ABSPACK scaling algorithm.
;
_exptl_crystal_colour yellow
_exptl_crystal_density_diffrn 1.493
_exptl_crystal_density_method 'not measured'
_exptl_crystal_description prism
_exptl_crystal_F_000 1972
_refine_diff_density_max 0.861
_refine_diff_density_min -1.334
_refine_diff_density_rms 0.123
_refine_ls_extinction_method none
_refine_ls_goodness_of_fit_ref 1.192
_refine_ls_hydrogen_treatment mixed
_refine_ls_matrix_type full
_refine_ls_number_parameters 1537
_refine_ls_number_reflns 16156
_refine_ls_number_restraints 375
_refine_ls_restrained_S_all 1.180
_refine_ls_R_factor_all 0.1208
_refine_ls_R_factor_gt 0.1052
_refine_ls_shift/su_max 0.002
_refine_ls_shift/su_mean 0.000
_refine_ls_structure_factor_coef Fsqd
_refine_ls_weighting_details 'calc w=1/[\s^2^(Fo^2^)+(0.2000P)^2^+0.0000P] where P=(Fo^2^+2Fc^2^)/3'
_refine_ls_weighting_scheme calc
_refine_ls_wR_factor_gt 0.2891
_refine_ls_wR_factor_ref 0.3125
_reflns_number_gt 12411
_reflns_number_total 16156
_reflns_threshold_expression >2\s(I)
_cod_data_source_file c6ce00257a1.cif
_cod_data_source_block q6_dim_2_7mg
_cod_depositor_comments 'Adding full bibliography for 7224907--7224910.cif.'
_cod_original_sg_symbol_H-M P-1
_cod_database_code 7224907

loop_
_symmetry_equiv_pos_as_xyz
'x, y, z'
'-x, -y, -z'

loop_
_atom_site_label
_atom_site_type_symbol
_atom_site_fract_x
_atom_site_fract_y
_atom_site_fract_z
_atom_site_U_iso_or_equiv
_atom_site_adp_type
_atom_site_occupancy
_atom_site_symmetry_multiplicity
_atom_site_calc_flag
_atom_site_refinement_flags
_atom_site_disorder_assembly
_atom_site_disorder_group
O1W O 0.9530(3) 0.2913(2) 0.89991(14) 0.0553(7) Uani 1 1 d D . .
H1W1 H 1.007(4) 0.313(4) 0.926(3) 0.083 Uiso 1 1 d D . .
H1W2 H 1.011(4) 0.295(5) 0.882(3) 0.083 Uiso 1 1 d D . .
Cl2 Cl 0.2424(2) 0.0364(2) 0.41885(16) 0.1418(10) Uani 1 1 d . . .
O3W O 0.3265(2) 0.43842(18) 0.18429(14) 0.0482(6) Uani 1 1 d D . .
H3W1 H 0.297(5) 0.455(4) 0.1516(18) 0.072 Uiso 1 1 d D . .
H3W2 H 0.369(5) 0.484(3) 0.204(3) 0.072 Uiso 1 1 d D . .
O4W O 0.0340(3) 0.5433(2) 0.24913(15) 0.0573(7) Uani 1 1 d D . .
H4W1 H 0.012(6) 0.587(3) 0.241(3) 0.086 Uiso 1 1 d D . .
H4W2 H -0.022(4) 0.508(4) 0.230(3) 0.086 Uiso 1 1 d D . .
O5W O 0.7466(4) 0.7670(2) 0.00827(17) 0.0754(11) Uani 1 1 d D . .
H5W1 H 0.753(8) 0.812(4) 0.031(3) 0.113 Uiso 1 1 d D . .
H5W2 H 0.794(6) 0.760(6) 0.035(3) 0.113 Uiso 1 1 d D . .
O6W O 0.810(2) 0.1441(12) 0.855(2) 0.069(6) Uani 0.66(11) 1 d P A 1
O6WA O 0.813(4) 0.149(4) 0.830(4) 0.070(12) Uani 0.34(11) 1 d P A 2
O7W O 0.3720(4) 0.7188(3) 0.1533(2) 0.0874(13) Uani 1 1 d D . .
H7W1 H 0.360(8) 0.710(7) 0.1924(14) 0.131 Uiso 1 1 d D . .
H7W2 H 0.337(8) 0.757(5) 0.145(5) 0.131 Uiso 1 1 d D . .
O8W O 0.1572(2) 0.59715(19) 0.14644(15) 0.0517(7) Uani 1 1 d D . .
H8W1 H 0.158(6) 0.573(4) 0.1122(16) 0.078 Uiso 1 1 d D . .
H8W2 H 0.160(6) 0.6512(19) 0.139(3) 0.078 Uiso 1 1 d D . .
O9W O 0.4001(5) 0.6510(4) 0.3486(3) 0.082(2) Uani 0.830(16) 1 d P B 1
O14W O 0.3229(5) 0.7919(4) 0.3531(4) 0.116(3) Uani 0.830(16) 1 d P B 1
O9WA O 0.359(3) 0.704(3) 0.331(2) 0.127(18) Uani 0.170(16) 1 d P B 2
O10W O 0.4515(15) 0.6067(6) 0.2336(4) 0.089(5) Uani 0.72(4) 1 d P C 1
O10A O 0.496(2) 0.5942(13) 0.212(2) 0.093(8) Uani 0.28(4) 1 d P C 2
O12W O 0.8422(6) 0.1928(5) 0.7319(4) 0.133(2) Uani 1 1 d D . .
H12W H 0.898(8) 0.239(6) 0.728(7) 0.199 Uiso 1 1 d D . .
H12X H 0.793(10) 0.220(9) 0.725(7) 0.199 Uiso 1 1 d D . .
O15W O 0.4622(6) 0.5243(5) 0.0510(3) 0.069(2) Uani 0.520(12) 1 d P D 1
O24W O 0.4187(11) 0.4201(9) 0.0069(6) 0.113(4) Uiso 0.480(12) 1 d P D 2
O17W O 0.5357(7) 0.6901(8) 0.0822(5) 0.080(3) Uani 0.55(3) 1 d P E 1
O17A O 0.6530(19) 0.630(3) 0.1261(19) 0.38(4) Uani 0.45(3) 1 d P E 2
O17B O 0.510(2) 0.6818(16) 0.1165(17) 0.181(12) Uani 0.45(3) 1 d P E 2
O21W O 0.768(2) 0.1645(13) 0.5295(7) 0.152(8) Uani 0.499(19) 1 d P F 1
O21A O 0.6430(10) 0.1706(7) 0.5389(5) 0.102(5) Uani 0.501(19) 1 d P F 2
O21B O 0.833(2) 0.1425(11) 0.5322(7) 0.154(8) Uani 0.501(19) 1 d P F 2
O13W O 0.9623(11) 0.6804(7) 0.2743(8) 0.071(5) Uani 0.38(3) 1 d P G 1
O23W O 0.868(4) 0.6451(18) 0.364(2) 0.29(3) Uani 0.38(3) 1 d P G 1
O13A O 0.9263(8) 0.6654(4) 0.3090(7) 0.103(4) Uani 0.62(3) 1 d P G 2
O25W O 1.164(6) 0.276(5) 0.459(3) 0.18(3) Uiso 0.146(14) 1 d P H 1
O11W O 0.9876(5) 0.1990(4) 0.4365(3) 0.099(2) Uani 0.854(14) 1 d P H 2
O25A O 1.158(2) 0.1976(17) 0.5342(11) 0.322(12) Uiso 0.854(14) 1 d P H 2
O27A O 1.069(3) 0.089(3) 0.4847(17) 0.452(19) Uiso 0.854(14) 1 d P H 2
O16W O 0.8185(9) 0.6497(6) 0.0744(9) 0.083(6) Uani 0.42(3) 1 d P I 1
O16C O 0.799(3) 0.632(2) 0.1905(15) 0.084(7) Uiso 0.15 1 d P J 1
O19B O 0.6257(17) 0.6094(18) 0.2614(12) 0.069(6) Uani 0.15 1 d P K 1
O16A O 0.8201(16) 0.6412(7) 0.1295(17) 0.221(15) Uani 0.58(3) 1 d P I 2
O19W O 0.7075(8) 0.6343(7) 0.2229(6) 0.101(4) Uani 0.50 1 d P L 2
O19A O 0.6997(12) 0.6305(7) 0.2832(7) 0.097(5) Uani 0.35 1 d P L 2
O1B O 0.702(3) 0.563(2) 0.345(2) 0.153(16) Uani 0.20 1 d P L 2
O20W O 0.5585(11) -0.0157(9) 0.4952(4) 0.124(5) Uani 0.546(15) 1 d P M -1
O20A O 0.5676(10) -0.1094(8) 0.4877(4) 0.094(4) Uani 0.454(15) 1 d P M 2
Cl3 Cl 0.6115(9) 0.6343(10) 0.4186(6) 0.318(9) Uani 0.50 1 d P N 1
Cl3B Cl 0.613(2) 0.7235(13) 0.4170(5) 0.50(2) Uani 0.50 1 d P O 2
O1C O 0.784(2) 0.6404(18) 0.3827(18) 0.114(11) Uani 0.20 1 d P L 2
O26W O 1.070(4) 0.903(3) 0.3833(19) 0.178(14) Uiso 0.25 1 d P P 1
O26A O 0.996(3) 0.794(3) 0.3836(18) 0.140(12) Uiso 0.20 1 d P Q 2
N2Y N 0.8797(11) 0.3279(13) 0.3989(10) 0.050(3) Uani 0.584(11) 1 d PU R 1
H2Y1 H 0.8196 0.2969 0.3779 0.060 Uiso 0.584(11) 1 calc PR R 1
H2Y2 H 0.9181 0.3008 0.4215 0.060 Uiso 0.584(11) 1 calc PR R 1
C1Y C 0.913(2) 0.4165(19) 0.3965(11) 0.046(4) Uani 0.584(11) 1 d PU R 1
N1Y N 0.8662(15) 0.4534(15) 0.3684(13) 0.081(6) Uani 0.584(11) 1 d PU R 1
H1Y1 H 0.8058 0.4243 0.3468 0.097 Uiso 0.584(11) 1 calc PR R 1
H1Y2 H 0.8900 0.5116 0.3678 0.097 Uiso 0.584(11) 1 calc PR R 1
C8Y C 1.5504(7) 0.6645(5) 0.5723(4) 0.0343(17) Uani 0.584(11) 1 d PU R 1
C9Y C 1.6625(10) 0.7207(6) 0.5804(6) 0.043(2) Uani 0.584(11) 1 d PU R 1
H9Y H 1.6826 0.7782 0.5633 0.051 Uiso 0.584(11) 1 calc PR R 1
C12Y C 1.5988(6) 0.5653(6) 0.6438(4) 0.0431(18) Uani 0.584(11) 1 d PU R 1
H12Y H 1.5760 0.5135 0.6677 0.052 Uiso 0.584(11) 1 calc PR R 1
C13Y C 1.5188(6) 0.5897(7) 0.6078(5) 0.047(2) Uani 0.584(11) 1 d PU R 1
H13Y H 1.4429 0.5549 0.6078 0.056 Uiso 0.584(11) 1 calc PR R 1
C10Y C 1.7409(10) 0.6937(7) 0.6121(7) 0.045(3) Uani 0.584(11) 1 d PU R 1
H10Y H 1.8167 0.7286 0.6115 0.054 Uiso 0.584(11) 1 calc PR R 1
N7Y N 1.7841(8) 0.5029(8) 0.6856(6) 0.0386(18) Uani 0.584(11) 1 d PU R 1
H7Y1 H 1.8347 0.4857 0.7066 0.046 Uiso 0.584(11) 1 calc PR R 1
H7Y2 H 1.7262 0.4634 0.6681 0.046 Uiso 0.584(11) 1 calc PR R 1
C14Y C 1.7946(9) 0.5844(9) 0.6807(7) 0.036(2) Uani 0.584(11) 1 d PU R 1
N6Y N 1.8820(8) 0.6494(6) 0.7066(7) 0.037(2) Uani 0.584(11) 1 d PU R 1
H6Y1 H 1.9346 0.6354 0.7280 0.044 Uiso 0.584(11) 1 calc PR R 1
H6Y2 H 1.8856 0.7053 0.7019 0.044 Uiso 0.584(11) 1 calc PR R 1
C11Y C 1.7120(6) 0.6154(6) 0.6457(5) 0.0329(17) Uani 0.584(11) 1 d PU R 1
N5Y N 1.4829(8) 0.7052(6) 0.5342(5) 0.050(2) Uani 0.584(11) 1 d PU R 1
N3Y N 1.3475(5) 0.5786(5) 0.5126(3) 0.0432(16) Uani 0.584(11) 1 d PU R 1
H3Y H 1.3845 0.5464 0.5312 0.052 Uiso 0.584(11) 1 calc PR R 1
N4Y N 1.3885(5) 0.6634(5) 0.5110(4) 0.0498(18) Uani 0.584(11) 1 d PU R 1
C4Y C 1.1820(9) 0.5880(7) 0.4535(5) 0.044(2) Uani 0.584(11) 1 d PU R 1
H4Y H 1.2135 0.6504 0.4513 0.053 Uiso 0.584(11) 1 calc PR R 1
C3Y C 1.0772(7) 0.5452(6) 0.4271(4) 0.0443(18) Uani 0.584(11) 1 d PU R 1
H3YA H 1.0359 0.5794 0.4075 0.053 Uiso 0.584(11) 1 calc PR R 1
C7Y C 1.0910(9) 0.4051(7) 0.4593(5) 0.053(2) Uani 0.584(11) 1 d PU R 1
H7Y H 1.0605 0.3426 0.4619 0.063 Uiso 0.584(11) 1 calc PR R 1
C2Y C 1.0312(10) 0.4531(7) 0.4285(7) 0.039(2) Uani 0.584(11) 1 d PU R 1
C6Y C 1.1945(7) 0.4469(6) 0.4864(4) 0.054(2) Uani 0.584(11) 1 d PU R 1
H6Y H 1.2351 0.4133 0.5073 0.065 Uiso 0.584(11) 1 calc PR R 1
C5Y C 1.2386(6) 0.5371(6) 0.4830(3) 0.0377(17) Uani 0.584(11) 1 d PU R 1
C14A C 1.792(3) 0.581(3) 0.6906(16) 0.085(7) Uani 0.416(11) 1 d PU R 2
C8YA C 1.553(3) 0.634(2) 0.5783(14) 0.094(6) Uani 0.416(11) 1 d PU R 2
C9YA C 1.658(3) 0.6972(16) 0.5734(14) 0.085(6) Uani 0.416(11) 1 d PU R 2
H9YA H 1.6794 0.7427 0.5442 0.102 Uiso 0.416(11) 1 calc PR R 2
C10A C 1.730(3) 0.677(3) 0.6239(15) 0.091(6) Uani 0.416(11) 1 d PU R 2
H10A H 1.7967 0.7208 0.6375 0.109 Uiso 0.416(11) 1 calc PR R 2
C11A C 1.695(3) 0.590(2) 0.6522(13) 0.099(7) Uani 0.416(11) 1 d PU R 2
C12A C 1.600(3) 0.528(2) 0.6496(13) 0.121(8) Uani 0.416(11) 1 d PU R 2
H12A H 1.5842 0.4733 0.6710 0.145 Uiso 0.416(11) 1 calc PR R 2
C13A C 1.521(3) 0.554(2) 0.6084(13) 0.109(8) Uani 0.416(11) 1 d PU R 2
H13A H 1.4468 0.5158 0.6024 0.131 Uiso 0.416(11) 1 calc PR R 2
C1YA C 0.921(3) 0.410(3) 0.398(2) 0.049(7) Uiso 0.416(11) 1 d PU R 2
N2YA N 0.871(3) 0.329(2) 0.4043(17) 0.076(9) Uani 0.416(11) 1 d PU R 2
H2Y3 H 0.8967 0.2980 0.4315 0.092 Uiso 0.416(11) 1 calc PR R 2
H2Y4 H 0.8112 0.3029 0.3816 0.092 Uiso 0.416(11) 1 calc PR R 2
N1YA N 0.843(3) 0.4572(19) 0.3669(13) 0.069(6) Uani 0.416(11) 1 d PU R 2
H1Y3 H 0.7736 0.4269 0.3564 0.083 Uiso 0.416(11) 1 calc PR R 2
H1Y4 H 0.8675 0.5143 0.3597 0.083 Uiso 0.416(11) 1 calc PR R 2
N6YA N 1.867(2) 0.6294(17) 0.7124(13) 0.084(7) Uani 0.416(11) 1 d PU R 2
H6Y3 H 1.9182 0.6105 0.7317 0.101 Uiso 0.416(11) 1 calc PR R 2
H6Y4 H 1.8761 0.6864 0.7103 0.101 Uiso 0.416(11) 1 calc PR R 2
N7YA N 1.793(2) 0.496(2) 0.6987(13) 0.088(7) Uani 0.416(11) 1 d PU R 2
H7Y3 H 1.8490 0.4852 0.7190 0.105 Uiso 0.416(11) 1 calc PR R 2
H7Y4 H 1.7376 0.4515 0.6836 0.105 Uiso 0.416(11) 1 calc PR R 2
N5YA N 1.4751(17) 0.6695(12) 0.5363(10) 0.076(5) Uani 0.416(11) 1 d PU R 2
C4YA C 1.1436(13) 0.6202(10) 0.4382(7) 0.070(4) Uani 0.416(11) 1 d PU R 2
H4YA H 1.1628 0.6821 0.4315 0.084 Uiso 0.416(11) 1 calc PR R 2
C3YA C 1.0438(15) 0.5666(10) 0.4150(6) 0.062(3) Uani 0.416(11) 1 d PU R 2
H3YY H 0.9938 0.5918 0.3938 0.075 Uiso 0.416(11) 1 calc PR R 2
C7YA C 1.0871(14) 0.4408(13) 0.4530(8) 0.059(3) Uani 0.416(11) 1 d PU R 2
H7YA H 1.0664 0.3785 0.4585 0.071 Uiso 0.416(11) 1 calc PR R 2
C2YA C 1.0154(16) 0.4774(12) 0.4221(9) 0.047(4) Uani 0.416(11) 1 d PU R 2
C6YA C 1.1889(13) 0.4935(13) 0.4761(6) 0.062(3) Uani 0.416(11) 1 d PU R 2
H6YA H 1.2405 0.4682 0.4955 0.074 Uiso 0.416(11) 1 calc PR R 2
C5YA C 1.2152(15) 0.5879(12) 0.4701(7) 0.053(4) Uani 0.416(11) 1 d PU R 2
N3YA N 1.3154(9) 0.6469(7) 0.4908(4) 0.058(3) Uani 0.416(11) 1 d PU R 2
H3Y1 H 1.3331 0.7031 0.4809 0.069 Uiso 0.416(11) 1 calc PR R 2
N4YA N 1.3875(12) 0.6157(12) 0.5277(6) 0.065(3) Uani 0.416(11) 1 d PU R 2
Cl1 Cl 0.20243(8) 0.46791(6) 0.05228(4) 0.0473(2) Uani 1 1 d . . .
O1 O 0.33602(18) 0.07628(16) 0.14602(11) 0.0365(5) Uani 1 1 d . . .
O2 O 0.4392(2) -0.10777(17) 0.20078(12) 0.0409(5) Uani 1 1 d . . .
O12 O 1.02588(19) 0.38767(16) 0.18014(11) 0.0368(5) Uani 1 1 d . . .
O5 O 0.72228(19) 0.12644(16) -0.00710(11) 0.0385(5) Uani 1 1 d . . .
O4 O 0.82780(19) -0.05706(16) 0.04885(11) 0.0382(5) Uani 1 1 d . . .
O6 O 0.48650(19) 0.19617(17) 0.03794(11) 0.0394(5) Uani 1 1 d . . .
O11 O 0.80621(18) 0.43632(16) 0.22623(10) 0.0361(5) Uani 1 1 d . . .
O7 O 0.66685(19) 0.31116(17) 0.33129(11) 0.0393(5) Uani 1 1 d . . .
O3 O 0.6859(2) -0.18005(17) 0.15361(12) 0.0425(6) Uani 1 1 d . . .
N12 N 0.4998(2) 0.30334(18) 0.10962(12) 0.0317(5) Uani 1 1 d . . .
N10 N 0.7948(2) 0.27367(18) 0.02040(12) 0.0311(5) Uani 1 1 d . . .
O10 O 1.1287(2) 0.19608(17) 0.24342(12) 0.0421(6) Uani 1 1 d . . .
N11 N 0.6395(2) 0.32107(18) 0.04978(12) 0.0319(5) Uani 1 1 d . . .
N2 N 0.3752(2) 0.10175(19) 0.24955(13) 0.0359(6) Uani 1 1 d . . .
N8 N 0.9751(2) 0.07015(19) 0.06288(13) 0.0349(6) Uani 1 1 d . . .
N13 N 0.5228(2) 0.31101(18) 0.26352(13) 0.0343(6) Uani 1 1 d . . .
N1 N 0.3902(2) 0.21633(19) 0.18872(12) 0.0339(6) Uani 1 1 d . . .
N21 N 1.0192(2) 0.28720(17) 0.10360(12) 0.0293(5) Uani 1 1 d . . .
O9 O 0.9678(2) 0.0820(2) 0.34066(12) 0.0478(6) Uani 1 1 d . . .
N22 N 0.9206(2) 0.38035(19) 0.09143(13) 0.0335(6) Uani 1 1 d . . .
O8 O 0.7475(2) 0.1376(2) 0.39685(13) 0.0512(7) Uani 1 1 d . . .
N5 N 0.7132(2) -0.1487(2) 0.25619(15) 0.0400(6) Uani 1 1 d . . .
N4 N 0.5568(2) -0.1034(2) 0.28560(14) 0.0376(6) Uani 1 1 d . . .
N20 N 1.0933(2) 0.17124(18) 0.14052(13) 0.0341(6) Uani 1 1 d . . .
N16 N 0.6757(2) -0.0076(2) 0.36449(14) 0.0404(6) Uani 1 1 d . . .
C1 C 0.3653(2) 0.1265(2) 0.19026(15) 0.0334(6) Uani 1 1 d . . .
N24 N 0.6270(2) 0.3999(2) 0.18469(13) 0.0353(6) Uani 1 1 d . . .
N3 N 0.4465(2) -0.0179(2) 0.28351(13) 0.0364(6) Uani 1 1 d . . .
C21 C 1.1038(2) 0.1472(2) 0.19892(15) 0.0341(6) Uani 1 1 d . . .
N23 N 0.7653(2) 0.42403(18) 0.12316(12) 0.0304(5) Uani 1 1 d . . .
N7 N 0.9635(2) -0.04217(19) 0.12498(14) 0.0354(6) Uani 1 1 d . . .
N6 N 0.8597(2) -0.1386(2) 0.20198(15) 0.0428(7) Uani 1 1 d . . .
C29 C 0.7004(2) 0.3025(2) 0.00072(14) 0.0320(6) Uani 1 1 d . . .
H29A H 0.7270 0.3564 -0.0239 0.038 Uiso 1 1 calc R . .
H29B H 0.6490 0.2559 -0.0255 0.038 Uiso 1 1 calc R . .
N19 N 1.0885(2) 0.05744(18) 0.20061(14) 0.0360(6) Uani 1 1 d . . .
N9 N 0.9052(2) 0.18903(18) 0.02575(12) 0.0329(6) Uani 1 1 d . . .
C34 C 0.7405(2) 0.4216(2) 0.18251(15) 0.0316(6) Uani 1 1 d . . .
N18 N 0.9709(2) -0.0297(2) 0.27543(14) 0.0389(6) Uani 1 1 d . . .
N14 N 0.5027(2) 0.1971(2) 0.32458(13) 0.0388(6) Uani 1 1 d . . .
C25 C 0.7986(3) 0.1899(2) 0.01121(14) 0.0323(6) Uani 1 1 d . . .
N15 N 0.5656(2) 0.0762(2) 0.36239(14) 0.0408(6) Uani 1 1 d . . .
C19 C 0.9135(3) -0.0138(2) 0.07699(16) 0.0349(7) Uani 1 1 d . . .
C31 C 0.5370(2) 0.2662(2) 0.06313(14) 0.0320(6) Uani 1 1 d . . .
C30 C 0.8783(2) 0.4523(2) 0.10380(15) 0.0310(6) Uani 1 1 d . . .
H30A H 0.8814 0.4883 0.0668 0.037 Uiso 1 1 calc R . .
H30B H 0.9270 0.4905 0.1357 0.037 Uiso 1 1 calc R . .
C17 C 0.9219(3) -0.1321(2) 0.14882(18) 0.0410(7) Uani 1 1 d . . .
H17A H 0.8740 -0.1709 0.1169 0.049 Uiso 1 1 calc R . .
H17B H 0.9857 -0.1543 0.1584 0.049 Uiso 1 1 calc R . .
C10 C 0.5743(3) 0.2764(2) 0.30848(15) 0.0349(6) Uani 1 1 d . . .
C28 C 0.9918(2) 0.3547(2) 0.13028(14) 0.0301(6) Uani 1 1 d . . .
C3 C 0.4099(3) 0.2559(2) 0.24891(15) 0.0338(6) Uani 1 1 d . . .
H3 H 0.3548 0.2874 0.2571 0.041 Uiso 1 1 calc R . .
C36 C 0.5717(3) 0.3991(2) 0.23995(15) 0.0334(6) Uani 1 1 d . . .
H36A H 0.5126 0.4272 0.2326 0.040 Uiso 1 1 calc R . .
H36B H 0.6259 0.4349 0.2708 0.040 Uiso 1 1 calc R . .
C26 C 0.9795(2) 0.2757(2) 0.04058(13) 0.0295(6) Uani 1 1 d . . .
H26 H 1.0423 0.2935 0.0129 0.035 Uiso 1 1 calc R . .
C6 C 0.4773(3) -0.0792(2) 0.25113(16) 0.0362(7) Uani 1 1 d . . .
C16 C 0.9276(3) 0.0070(3) 0.31995(16) 0.0401(7) Uani 1 1 d . . .
N17 N 0.8312(2) -0.0538(2) 0.33614(14) 0.0431(7) Uani 1 1 d . . .
C23 C 0.9458(3) 0.1170(2) 0.01082(15) 0.0348(6) Uani 1 1 d . . .
H23A H 1.0123 0.1405 -0.0132 0.042 Uiso 1 1 calc R . .
H23B H 0.8883 0.0742 -0.0150 0.042 Uiso 1 1 calc R . .
C32 C 0.6682(2) 0.4050(2) 0.08170(15) 0.0314(6) Uani 1 1 d . . .
H32 H 0.6725 0.4551 0.0533 0.038 Uiso 1 1 calc R . .
C24 C 1.1170(2) 0.2634(2) 0.12288(15) 0.0328(6) Uani 1 1 d . . .
H24A H 1.1551 0.3016 0.1576 0.039 Uiso 1 1 calc R . .
H24B H 1.1685 0.2754 0.0895 0.039 Uiso 1 1 calc R . .
C8 C 0.5679(3) -0.0691(2) 0.34685(15) 0.0371(7) Uani 1 1 d . . .
H8 H 0.5444 -0.1180 0.3768 0.044 Uiso 1 1 calc R . .
C14 C 0.7455(3) -0.1585(2) 0.19949(17) 0.0377(7) Uani 1 1 d . . .
C20 C 1.0737(2) 0.0191(2) 0.14100(16) 0.0342(7) Uani 1 1 d . . .
H20 H 1.1335 -0.0079 0.1332 0.041 Uiso 1 1 calc R . .
C33 C 0.5720(2) 0.3917(2) 0.12528(15) 0.0311(6) Uani 1 1 d . . .
H33 H 0.5328 0.4371 0.1187 0.037 Uiso 1 1 calc R . .
C11 C 0.6716(3) 0.0752(3) 0.37677(16) 0.0413(8) Uani 1 1 d . . .
C15 C 0.9072(3) -0.1212(2) 0.26274(17) 0.0395(7) Uani 1 1 d . . .
H15 H 0.9504 -0.1623 0.2748 0.047 Uiso 1 1 calc R . .
C35 C 0.3903(2) 0.2653(2) 0.13244(15) 0.0342(6) Uani 1 1 d . . .
H35A H 0.3423 0.2250 0.1013 0.041 Uiso 1 1 calc R . .
H35B H 0.3576 0.3134 0.1393 0.041 Uiso 1 1 calc R . .
C2 C 0.3967(3) 0.1746(2) 0.29136(16) 0.0362(7) Uani 1 1 d . . .
H2 H 0.3342 0.1669 0.3188 0.043 Uiso 1 1 calc R . .
C18 C 1.0831(3) 0.0100(2) 0.25669(16) 0.0377(7) Uani 1 1 d . . .
H18A H 1.1263 0.0512 0.2888 0.045 Uiso 1 1 calc R . .
H18B H 1.1184 -0.0371 0.2522 0.045 Uiso 1 1 calc R . .
C9 C 0.5965(3) -0.1757(2) 0.26983(18) 0.0403(7) Uani 1 1 d . . .
H9A H 0.5517 -0.2071 0.2342 0.048 Uiso 1 1 calc R . .
H9B H 0.5850 -0.2180 0.3038 0.048 Uiso 1 1 calc R . .
C27 C 0.9049(2) 0.3366(2) 0.03344(14) 0.0295(6) Uani 1 1 d . . .
H27 H 0.9281 0.3797 -0.0002 0.035 Uiso 1 1 calc R . .
C13 C 0.8044(3) -0.1350(2) 0.30206(17) 0.0404(7) Uani 1 1 d . . .
H13 H 0.7938 -0.1874 0.3291 0.048 Uiso 1 1 calc R . .
C22 C 1.0801(2) 0.0993(2) 0.09818(15) 0.0337(6) Uani 1 1 d . . .
H22 H 1.1447 0.1114 0.0718 0.040 Uiso 1 1 calc R . .
C5 C 0.5266(3) 0.1483(3) 0.37710(15) 0.0412(7) Uani 1 1 d . . .
H5A H 0.5833 0.1897 0.4042 0.049 Uiso 1 1 calc R . .
H5B H 0.4582 0.1254 0.3996 0.049 Uiso 1 1 calc R . .
C7 C 0.4914(3) -0.0100(2) 0.34567(16) 0.0365(7) Uani 1 1 d . . .
H7 H 0.4312 -0.0311 0.3748 0.044 Uiso 1 1 calc R . .
C4 C 0.3494(3) 0.0098(2) 0.26678(18) 0.0391(7) Uani 1 1 d . . .
H4A H 0.3073 -0.0276 0.2326 0.047 Uiso 1 1 calc R . .
H4B H 0.3006 -0.0008 0.3014 0.047 Uiso 1 1 calc R . .
C12 C 0.7677(3) -0.0381(3) 0.38448(16) 0.0442(8) Uani 1 1 d . . .
H121 H 0.8177 0.0065 0.4126 0.053 Uiso 1 1 calc R . .
H12B H 0.7389 -0.0936 0.4073 0.053 Uiso 1 1 calc R . .
C2X C 0.6341(2) 0.0514(2) 0.13199(13) 0.0286(6) Uani 1 1 d . . .
C4X C 0.7998(3) 0.0896(2) 0.19930(15) 0.0360(7) Uani 1 1 d . . .
H4X H 0.8634 0.0761 0.2159 0.043 Uiso 1 1 calc R . .
C6X C 0.6848(3) 0.1849(2) 0.19208(16) 0.0359(7) Uani 1 1 d . . .
H6X H 0.6698 0.2374 0.2034 0.043 Uiso 1 1 calc R . .
C5X C 0.7784(3) 0.1663(2) 0.21775(14) 0.0340(6) Uani 1 1 d . . .
N1X N 0.5960(2) -0.0668(2) 0.05758(14) 0.0399(6) Uani 1 1 d . . .
H1X1 H 0.5521 -0.1025 0.0302 0.048 Uiso 1 1 calc R . .
H1X2 H 0.6639 -0.0689 0.0654 0.048 Uiso 1 1 calc R . .
N3X N 0.8494(3) 0.2228(2) 0.25986(15) 0.0463(7) Uani 1 1 d . . .
H3X1 H 0.9084 0.2104 0.2752 0.056 Uiso 1 1 calc R . .
H3X2 H 0.8355 0.2710 0.2713 0.056 Uiso 1 1 calc R . .
N2X N 0.4584(2) -0.0066(2) 0.07528(13) 0.0374(6) Uani 1 1 d . . .
H2X1 H 0.4147 -0.0424 0.0479 0.045 Uiso 1 1 calc R . .
H2X2 H 0.4341 0.0312 0.0948 0.045 Uiso 1 1 calc R . .
C7X C 0.6141(2) 0.1277(2) 0.15034(15) 0.0330(6) Uani 1 1 d . . .
H7X H 0.5504 0.1411 0.1339 0.040 Uiso 1 1 calc R . .
C3X C 0.7294(3) 0.0333(2) 0.15718(15) 0.0334(6) Uani 1 1 d . . .
H3X H 0.7452 -0.0185 0.1450 0.040 Uiso 1 1 calc R . .
C1X C 0.5596(3) -0.0097(2) 0.08702(14) 0.0311(6) Uani 1 1 d . . .

loop_
_atom_site_aniso_label
_atom_site_aniso_U_11
_atom_site_aniso_U_22
_atom_site_aniso_U_33
_atom_site_aniso_U_23
_atom_site_aniso_U_13
_atom_site_aniso_U_12
O1W 0.071(2) 0.0581(17) 0.0428(15) 0.0001(12) -0.0022(13) 0.0297(15)
Cl2 0.1011(15) 0.144(2) 0.178(3) 0.0442(18) 0.0517(15) 0.0277(14)
O3W 0.0434(14) 0.0442(14) 0.0603(17) -0.0058(12) -0.0115(12) 0.0206(11)
O4W 0.0478(15) 0.0619(18) 0.0582(18) -0.0143(14) -0.0125(13) 0.0130(13)
O5W 0.104(3) 0.0514(18) 0.058(2) -0.0123(15) -0.0175(19) 0.0069(18)
O6W 0.050(5) 0.049(4) 0.113(14) -0.011(6) 0.024(7) 0.020(4)
O6WA 0.039(12) 0.068(12) 0.11(3) -0.047(15) -0.020(12) 0.025(10)
O7W 0.083(3) 0.075(3) 0.091(3) -0.025(2) 0.004(2) 0.004(2)
O8W 0.0465(14) 0.0454(14) 0.0633(18) -0.0011(13) -0.0048(12) 0.0153(12)
O9W 0.058(3) 0.080(4) 0.097(4) -0.023(3) 0.008(2) 0.001(3)
O14W 0.068(3) 0.055(3) 0.206(8) 0.007(4) 0.006(4) -0.007(2)
O9WA 0.057(17) 0.11(3) 0.18(4) -0.02(3) 0.034(19) -0.025(19)
O10W 0.130(10) 0.045(4) 0.069(4) -0.006(3) -0.015(5) -0.003(4)
O10A 0.090(12) 0.080(11) 0.13(2) -0.042(11) -0.026(11) 0.056(10)
O12W 0.099(4) 0.110(5) 0.190(7) -0.027(5) 0.013(5) 0.032(3)
O15W 0.058(4) 0.079(5) 0.077(5) 0.029(3) 0.008(3) 0.033(3)
O17W 0.064(5) 0.100(6) 0.058(5) 0.001(4) 0.006(3) -0.005(4)
O17A 0.117(16) 0.43(5) 0.50(6) -0.36(5) 0.13(2) -0.08(2)
O17B 0.149(18) 0.162(17) 0.17(3) 0.023(16) -0.036(17) -0.041(14)
O21W 0.24(2) 0.166(15) 0.086(8) -0.043(9) -0.036(10) 0.126(15)
O21A 0.113(9) 0.092(7) 0.097(8) 0.027(5) 0.000(6) 0.030(6)
O21B 0.23(2) 0.112(10) 0.111(10) 0.055(8) 0.060(12) 0.039(12)
O13W 0.067(7) 0.041(5) 0.106(10) 0.001(5) 0.033(6) 0.015(4)
O23W 0.33(5) 0.105(17) 0.49(7) 0.05(3) 0.18(5) 0.11(3)
O13A 0.101(6) 0.036(3) 0.183(12) 0.024(4) 0.061(7) 0.030(3)
O11W 0.101(4) 0.096(4) 0.100(4) -0.021(3) -0.052(3) 0.040(3)
O16W 0.059(6) 0.038(4) 0.155(15) 0.007(5) 0.022(6) 0.018(4)
O19B 0.035(9) 0.086(16) 0.082(16) 0.016(12) -0.014(10) 0.016(10)
O16A 0.212(15) 0.051(5) 0.43(4) 0.016(10) 0.223(19) 0.044(7)
O19W 0.087(6) 0.085(6) 0.153(10) 0.060(6) 0.034(6) 0.056(5)
O19A 0.122(10) 0.061(6) 0.133(11) -0.057(7) -0.087(9) 0.078(7)
O1B 0.091(19) 0.12(2) 0.24(4) -0.08(3) -0.07(2) 0.025(17)
O20W 0.165(11) 0.155(11) 0.063(5) 0.054(6) 0.054(6) 0.062(8)
O20A 0.128(9) 0.109(9) 0.045(5) 0.033(4) 0.027(5) 0.033(6)
Cl3 0.246(9) 0.464(17) 0.340(12) -0.280(13) -0.233(10) 0.284(12)
Cl3B 0.72(4) 0.38(2) 0.116(6) 0.094(9) 0.010(12) -0.24(2)
O1C 0.057(12) 0.091(17) 0.20(3) -0.031(18) -0.031(15) 0.037(12)
N2Y 0.025(4) 0.063(6) 0.056(7) -0.007(5) -0.017(4) 0.006(3)
C1Y 0.038(6) 0.067(7) 0.030(5) -0.016(4) -0.011(3) 0.013(5)
N1Y 0.041(5) 0.064(8) 0.121(11) 0.011(7) -0.036(5) -0.002(5)
C8Y 0.035(3) 0.035(4) 0.036(3) -0.010(3) -0.011(2) 0.017(3)
C9Y 0.040(3) 0.026(4) 0.059(5) -0.019(4) -0.020(3) 0.010(3)
C12Y 0.026(3) 0.063(4) 0.036(3) 0.012(3) -0.003(2) 0.010(3)
C13Y 0.026(3) 0.057(5) 0.054(4) 0.009(4) 0.001(3) 0.010(3)
C10Y 0.033(3) 0.039(4) 0.054(6) 0.000(3) -0.011(4) 0.002(3)
N7Y 0.029(3) 0.056(4) 0.030(5) -0.008(3) -0.016(2) 0.014(3)
C14Y 0.028(3) 0.052(4) 0.028(5) -0.008(4) -0.004(3) 0.011(3)
N6Y 0.032(3) 0.035(3) 0.043(4) -0.004(3) -0.019(3) 0.014(2)
C11Y 0.026(3) 0.043(4) 0.029(4) -0.005(3) -0.002(2) 0.012(3)
N5Y 0.044(4) 0.045(4) 0.063(4) -0.014(4) -0.026(3) 0.020(4)
N3Y 0.038(3) 0.062(4) 0.035(3) -0.023(3) -0.025(2) 0.025(3)
N4Y 0.030(3) 0.053(4) 0.066(4) -0.012(3) -0.012(3) 0.015(3)
C4Y 0.044(5) 0.050(4) 0.038(6) 0.006(3) -0.017(3) 0.016(4)
C3Y 0.048(4) 0.046(4) 0.039(4) 0.007(3) -0.014(3) 0.017(3)
C7Y 0.058(4) 0.042(4) 0.063(5) -0.015(4) -0.024(3) 0.025(4)
C2Y 0.036(4) 0.048(5) 0.033(5) -0.010(4) -0.010(3) 0.014(4)
C6Y 0.062(4) 0.042(4) 0.063(5) -0.017(3) -0.031(3) 0.030(3)
C5Y 0.034(3) 0.046(4) 0.035(3) -0.010(3) -0.008(2) 0.015(3)
C14A 0.101(12) 0.128(14) 0.054(13) -0.047(10) -0.010(9) 0.076(11)
C8YA 0.091(9) 0.091(13) 0.111(13) -0.003(10) -0.023(9) 0.048(9)
C9YA 0.097(9) 0.065(12) 0.098(11) -0.052(8) -0.052(8) 0.038(8)
C10A 0.081(11) 0.138(17) 0.072(13) -0.023(11) -0.004(9) 0.061(11)
C11A 0.115(12) 0.142(17) 0.053(10) -0.023(11) -0.019(10) 0.063(10)
C12A 0.114(12) 0.148(18) 0.110(15) 0.017(14) -0.037(12) 0.061(11)
C13A 0.110(12) 0.115(15) 0.112(15) 0.011(12) -0.030(11) 0.056(11)
N2YA 0.094(18) 0.045(8) 0.080(16) 0.008(9) -0.023(12) 0.012(8)
N1YA 0.083(15) 0.054(9) 0.072(10) -0.007(7) -0.025(10) 0.029(10)
N6YA 0.118(14) 0.098(12) 0.055(11) -0.037(11) -0.016(10) 0.065(10)
N7YA 0.109(15) 0.109(11) 0.053(13) -0.030(9) -0.015(8) 0.046(10)
N5YA 0.069(7) 0.070(10) 0.082(9) 0.008(9) -0.023(6) 0.014(8)
C4YA 0.061(7) 0.066(7) 0.066(8) 0.010(6) -0.017(6) 0.001(6)
C3YA 0.071(8) 0.056(6) 0.050(7) 0.012(5) -0.015(6) 0.009(6)
C7YA 0.055(7) 0.058(8) 0.067(8) -0.004(7) -0.004(6) 0.023(6)
C2YA 0.054(7) 0.056(7) 0.028(6) -0.001(6) 0.004(5) 0.010(6)
C6YA 0.058(6) 0.066(7) 0.064(7) -0.012(6) -0.006(5) 0.023(6)
C5YA 0.059(7) 0.063(7) 0.036(8) -0.006(5) -0.008(5) 0.017(6)
N3YA 0.053(6) 0.063(5) 0.058(5) 0.000(4) -0.012(4) 0.021(4)
N4YA 0.060(6) 0.082(9) 0.051(6) -0.026(6) -0.019(5) 0.020(6)
Cl1 0.0461(5) 0.0400(4) 0.0502(5) 0.0076(3) 0.0021(4) 0.0051(3)
O1 0.0252(10) 0.0408(12) 0.0438(13) -0.0064(10) -0.0043(8) 0.0115(9)
O2 0.0356(12) 0.0407(12) 0.0453(14) -0.0015(10) -0.0070(10) 0.0115(10)
O12 0.0323(11) 0.0431(12) 0.0352(12) -0.0086(9) -0.0078(9) 0.0133(9)
O5 0.0321(11) 0.0393(12) 0.0385(12) -0.0056(9) -0.0103(9) 0.0045(9)
O4 0.0317(11) 0.0374(12) 0.0457(13) -0.0084(9) -0.0021(9) 0.0115(9)
O6 0.0298(11) 0.0460(13) 0.0373(12) -0.0095(10) -0.0052(9) 0.0050(10)
O11 0.0272(10) 0.0459(13) 0.0355(12) -0.0070(9) -0.0067(8) 0.0127(9)
O7 0.0301(11) 0.0451(13) 0.0412(13) -0.0013(10) -0.0059(9) 0.0106(10)
O3 0.0365(12) 0.0388(12) 0.0522(15) -0.0007(10) -0.0022(10) 0.0121(10)
N12 0.0242(11) 0.0348(13) 0.0365(14) -0.0033(10) -0.0036(10) 0.0106(10)
N10 0.0236(11) 0.0338(13) 0.0333(13) -0.0041(10) -0.0044(9) 0.0059(10)
O10 0.0398(12) 0.0428(13) 0.0415(13) -0.0042(10) -0.0056(10) 0.0104(10)
N11 0.0234(11) 0.0371(13) 0.0327(13) -0.0052(10) -0.0046(9) 0.0066(10)
N2 0.0299(12) 0.0370(14) 0.0414(15) -0.0027(11) -0.0057(10) 0.0124(11)
N8 0.0298(12) 0.0341(13) 0.0408(15) -0.0038(11) -0.0029(10) 0.0108(10)
N13 0.0255(12) 0.0367(14) 0.0425(15) -0.0023(11) -0.0019(10) 0.0126(10)
N1 0.0297(12) 0.0393(14) 0.0338(14) -0.0008(11) -0.0002(10) 0.0125(11)
N21 0.0232(11) 0.0329(12) 0.0320(13) -0.0044(10) -0.0049(9) 0.0099(9)
O9 0.0363(12) 0.0586(16) 0.0454(14) -0.0059(12) -0.0049(10) 0.0110(11)
N22 0.0273(12) 0.0387(14) 0.0364(14) -0.0098(11) -0.0048(10) 0.0136(10)
O8 0.0379(13) 0.0626(17) 0.0433(14) -0.0016(12) -0.0130(10) 0.0036(12)
N5 0.0273(13) 0.0442(15) 0.0489(17) 0.0028(12) -0.0018(11) 0.0125(11)
N4 0.0285(12) 0.0446(15) 0.0404(15) 0.0047(12) -0.0014(10) 0.0130(11)
N20 0.0284(12) 0.0328(13) 0.0415(15) -0.0040(11) -0.0044(10) 0.0110(10)
N16 0.0273(13) 0.0516(17) 0.0406(15) 0.0051(12) -0.0019(11) 0.0105(12)
C1 0.0196(12) 0.0408(16) 0.0403(17) 0.0003(13) -0.0026(11) 0.0108(11)
N24 0.0274(12) 0.0454(15) 0.0354(14) -0.0033(11) -0.0034(10) 0.0153(11)
N3 0.0270(12) 0.0427(15) 0.0392(15) 0.0035(11) -0.0046(10) 0.0115(11)
C21 0.0236(13) 0.0392(16) 0.0413(17) -0.0025(13) -0.0021(11) 0.0127(12)
N23 0.0212(11) 0.0365(13) 0.0347(13) -0.0027(10) -0.0023(9) 0.0112(10)
N7 0.0256(12) 0.0355(13) 0.0461(16) -0.0021(11) -0.0018(10) 0.0115(11)
N6 0.0317(14) 0.0443(16) 0.0533(18) 0.0024(13) 0.0013(12) 0.0132(12)
C29 0.0264(13) 0.0409(16) 0.0281(14) -0.0026(11) -0.0043(11) 0.0102(12)
N19 0.0308(12) 0.0327(13) 0.0457(16) -0.0015(11) -0.0007(11) 0.0120(10)
N9 0.0301(12) 0.0336(13) 0.0340(13) -0.0055(10) -0.0060(10) 0.0096(10)
C34 0.0262(14) 0.0301(14) 0.0398(16) -0.0052(11) -0.0033(12) 0.0112(11)
N18 0.0286(13) 0.0457(16) 0.0445(16) 0.0050(12) -0.0003(11) 0.0149(11)
N14 0.0366(14) 0.0424(15) 0.0357(15) 0.0027(11) -0.0016(11) 0.0101(12)
C25 0.0298(14) 0.0380(15) 0.0268(14) -0.0012(11) -0.0034(11) 0.0077(12)
N15 0.0364(14) 0.0433(16) 0.0399(15) -0.0001(12) -0.0028(11) 0.0091(12)
C19 0.0277(14) 0.0329(15) 0.0466(18) -0.0085(13) 0.0060(12) 0.0120(12)
C31 0.0249(13) 0.0404(16) 0.0315(15) -0.0020(12) -0.0059(11) 0.0124(12)
C30 0.0231(13) 0.0310(14) 0.0383(16) -0.0045(11) -0.0020(11) 0.0075(11)
C17 0.0318(15) 0.0353(16) 0.059(2) 0.0002(14) 0.0053(14) 0.0142(13)
C10 0.0342(15) 0.0399(16) 0.0341(16) -0.0016(12) 0.0019(12) 0.0164(13)
C28 0.0212(12) 0.0344(15) 0.0332(15) -0.0030(11) -0.0030(10) 0.0072(11)
C3 0.0277(14) 0.0409(16) 0.0363(16) -0.0028(12) 0.0013(11) 0.0156(12)
C36 0.0293(14) 0.0359(15) 0.0379(16) -0.0034(12) -0.0015(11) 0.0149(12)
C26 0.0236(12) 0.0361(15) 0.0287(14) -0.0046(11) -0.0014(10) 0.0092(11)
C6 0.0267(14) 0.0370(16) 0.0426(18) 0.0062(13) 0.0013(12) 0.0069(12)
C16 0.0284(15) 0.052(2) 0.0404(18) 0.0047(14) -0.0071(12) 0.0142(14)
N17 0.0289(13) 0.0574(18) 0.0418(16) 0.0036(13) -0.0013(11) 0.0121(13)
C23 0.0333(15) 0.0360(15) 0.0358(16) -0.0055(12) -0.0027(12) 0.0124(12)
C32 0.0264(13) 0.0321(14) 0.0379(16) -0.0003(11) -0.0029(11) 0.0129(11)
C24 0.0223(13) 0.0341(15) 0.0415(17) -0.0024(12) -0.0042(11) 0.0090(11)
C8 0.0271(14) 0.0474(18) 0.0368(17) 0.0108(13) -0.0006(11) 0.0123(13)
C14 0.0304(15) 0.0329(15) 0.051(2) 0.0003(13) 0.0001(13) 0.0110(12)
C20 0.0227(13) 0.0345(15) 0.0481(18) -0.0022(13) 0.0017(12) 0.0129(12)
C33 0.0258(13) 0.0342(15) 0.0374(16) -0.0007(12) -0.0046(11) 0.0160(11)
C11 0.0316(15) 0.056(2) 0.0325(16) 0.0087(14) -0.0035(12) 0.0090(14)
C15 0.0310(15) 0.0417(17) 0.0487(19) 0.0063(14) -0.0039(13) 0.0166(13)
C35 0.0217(13) 0.0434(16) 0.0413(17) 0.0003(13) -0.0047(11) 0.0168(12)
C2 0.0285(14) 0.0416(17) 0.0392(17) 0.0005(13) 0.0037(12) 0.0114(12)
C18 0.0254(14) 0.0443(17) 0.0455(18) 0.0058(14) -0.0052(12) 0.0149(13)
C9 0.0257(14) 0.0394(17) 0.055(2) 0.0053(14) -0.0018(13) 0.0094(12)
C27 0.0229(13) 0.0329(14) 0.0309(15) -0.0035(11) -0.0031(10) 0.0068(11)
C13 0.0288(15) 0.0471(18) 0.0461(19) 0.0100(14) -0.0021(13) 0.0140(13)
C22 0.0254(14) 0.0366(15) 0.0410(17) -0.0050(13) 0.0007(11) 0.0124(12)
C5 0.0426(17) 0.0504(19) 0.0287(16) 0.0037(13) -0.0027(13) 0.0124(15)
C7 0.0285(14) 0.0397(17) 0.0398(17) 0.0030(13) -0.0008(12) 0.0088(13)
C4 0.0247(14) 0.0384(16) 0.055(2) 0.0042(14) -0.0041(13) 0.0114(12)
C12 0.0315(16) 0.068(2) 0.0349(17) 0.0052(15) -0.0043(12) 0.0184(16)
C2X 0.0271(13) 0.0305(14) 0.0275(14) -0.0029(11) -0.0022(10) 0.0081(11)
C4X 0.0300(14) 0.0424(17) 0.0377(17) -0.0036(13) -0.0074(12) 0.0157(13)
C6X 0.0306(14) 0.0355(15) 0.0432(17) -0.0099(13) -0.0031(12) 0.0132(12)
C5X 0.0270(14) 0.0420(16) 0.0318(15) -0.0065(12) -0.0028(11) 0.0095(12)
N1X 0.0370(14) 0.0416(15) 0.0435(16) -0.0141(12) -0.0147(11) 0.0181(12)
N3X 0.0337(14) 0.0540(18) 0.0486(18) -0.0177(14) -0.0104(12) 0.0110(13)
N2X 0.0287(12) 0.0433(15) 0.0398(15) -0.0118(11) -0.0107(10) 0.0122(11)
C7X 0.0242(13) 0.0397(16) 0.0377(16) -0.0017(12) -0.0048(11) 0.0144(12)
C3X 0.0324(15) 0.0341(15) 0.0366(16) -0.0031(12) -0.0050(12) 0.0154(12)
C1X 0.0348(15) 0.0316(14) 0.0278(15) -0.0002(11) -0.0052(11) 0.0126(12)

loop_
_atom_type_symbol
_atom_type_description
_atom_type_scat_dispersion_real
_atom_type_scat_dispersion_imag
_atom_type_scat_source
C C 0.0181 0.0091 'International Tables Vol C Tables 4.2.6.8 and 6.1.1.4'
H H 0.0000 0.0000 'International Tables Vol C Tables 4.2.6.8 and 6.1.1.4'
N N 0.0311 0.0180 'International Tables Vol C Tables 4.2.6.8 and 6.1.1.4'
O O 0.0492 0.0322 'International Tables Vol C Tables 4.2.6.8 and 6.1.1.4'
Cl Cl 0.3639 0.7018 'International Tables Vol C Tables 4.2.6.8 and 6.1.1.4'

loop_
_geom_angle_atom_site_label_1
_geom_angle_atom_site_label_2
_geom_angle_atom_site_label_3
_geom_angle
O19W O19A O1B 142.7(14)
O1C O1B O19A 93(2)
N1Y C1Y N2Y 122(2)
N1Y C1Y C2Y 128(2)
N2Y C1Y C2Y 109(2)
C13Y C8Y C9Y 117.4(8)
C13Y C8Y N5Y 129.9(8)
C9Y C8Y N5Y 111.8(8)
C10Y C9Y C8Y 121.4(8)
C13Y C12Y C11Y 121.9(8)
C8Y C13Y C12Y 119.9(7)
C9Y C10Y C11Y 121.2(9)
N7Y C14Y N6Y 123.3(12)
N7Y C14Y C11Y 121.4(11)
N6Y C14Y C11Y 115.3(11)
C10Y C11Y C12Y 117.0(8)
C10Y C11Y C14Y 122.7(8)
C12Y C11Y C14Y 120.3(8)
N4Y N5Y C8Y 123.7(8)
N4Y N3Y C5Y 118.6(6)
N5Y N4Y N3Y 123.2(8)
C5Y C4Y C3Y 117.9(8)
C4Y C3Y C2Y 121.7(9)
C6Y C7Y C2Y 120.7(9)
C7Y C2Y C3Y 118.1(9)
C7Y C2Y C1Y 127.3(14)
C3Y C2Y C1Y 114.6(14)
C5Y C6Y C7Y 119.9(8)
C6Y C5Y C4Y 121.7(7)
C6Y C5Y N3Y 118.1(7)
C4Y C5Y N3Y 120.2(8)
N6YA C14A N7YA 111(3)
N6YA C14A C11A 134(4)
N7YA C14A C11A 115(3)
C13A C8YA C9YA 131(2)
C13A C8YA N5YA 125(2)
C9YA C8YA N5YA 104(2)
C8YA C9YA C10A 105(3)
C11A C10A C9YA 119(3)
C12A C11A C10A 131(3)
C12A C11A C14A 121(3)
C10A C11A C14A 108(3)
C11A C12A C13A 109(3)
C8YA C13A C12A 121(3)
N2YA C1YA C2YA 140(3)
N2YA C1YA N1YA 111(3)
C2YA C1YA N1YA 107(3)
N4YA N5YA C8YA 111.3(19)
C5YA C4YA C3YA 121.9(15)
C2YA C3YA C4YA 120.4(17)
C2YA C7YA C6YA 120.5(17)
C3YA C2YA C7YA 120.0(16)
C3YA C2YA C1YA 130(2)
C7YA C2YA C1YA 110(2)
C7YA C6YA C5YA 118.4(16)
C4YA C5YA N3YA 117.9(15)
C4YA C5YA C6YA 118.6(14)
N3YA C5YA C6YA 123.3(18)
C5YA N3YA N4YA 118.8(14)
N5YA N4YA N3YA 112.3(17)
C31 N12 C35 122.6(3)
C31 N12 C33 112.7(3)
C35 N12 C33 123.7(3)
C25 N10 C29 123.1(2)
C25 N10 C27 112.3(2)
C29 N10 C27 121.8(3)
C31 N11 C29 122.1(3)
C31 N11 C32 112.4(3)
C29 N11 C32 124.5(3)
C1 N2 C2 112.8(3)
C1 N2 C4 121.8(3)
C2 N2 C4 124.7(3)
C19 N8 C22 112.3(3)
C19 N8 C23 122.2(3)
C22 N8 C23 124.6(3)
C10 N13 C36 122.4(3)
C10 N13 C3 112.6(3)
C36 N13 C3 124.4(3)
C1 N1 C3 112.4(3)
C1 N1 C35 122.8(3)
C3 N1 C35 124.7(3)
C28 N21 C24 122.3(2)
C28 N21 C26 111.3(2)
C24 N21 C26 119.5(2)
C28 N22 C30 123.4(3)
C28 N22 C27 112.9(3)
C30 N22 C27 123.2(3)
C14 N5 C9 121.3(3)
C14 N5 C13 112.3(3)
C9 N5 C13 123.9(3)
C6 N4 C9 123.3(3)
C6 N4 C8 111.7(3)
C9 N4 C8 122.2(3)
C21 N20 C22 112.9(3)
C21 N20 C24 122.0(3)
C22 N20 C24 123.8(3)
C11 N16 C12 122.9(3)
C11 N16 C8 113.0(3)
C12 N16 C8 121.4(3)
O1 C1 N1 125.5(3)
O1 C1 N2 126.3(3)
N1 C1 N2 108.2(3)
C34 N24 C36 123.1(3)
C34 N24 C33 112.5(3)
C36 N24 C33 123.8(3)
C6 N3 C7 112.2(3)
C6 N3 C4 123.4(3)
C7 N3 C4 120.6(3)
O10 C21 N20 127.1(3)
O10 C21 N19 124.2(3)
N20 C21 N19 108.6(3)
C34 N23 C30 122.7(3)
C34 N23 C32 113.4(2)
C30 N23 C32 123.5(3)
C19 N7 C20 112.1(3)
C19 N7 C17 122.7(3)
C20 N7 C17 123.9(3)
C14 N6 C17 122.6(3)
C14 N6 C15 112.2(3)
C17 N6 C15 125.1(3)
N11 C29 N10 114.0(2)
C21 N19 C20 111.9(3)
C21 N19 C18 122.1(3)
C20 N19 C18 125.9(3)
C25 N9 C23 123.6(3)
C25 N9 C26 112.4(3)
C23 N9 C26 121.7(3)
O11 C34 N23 126.8(3)
O11 C34 N24 125.4(3)
N23 C34 N24 107.8(3)
C16 N18 C18 122.0(3)
C16 N18 C15 112.6(3)
C18 N18 C15 123.1(3)
C10 N14 C2 113.4(3)
C10 N14 C5 121.8(3)
C2 N14 C5 124.0(3)
O5 C25 N10 126.8(3)
O5 C25 N9 125.2(3)
N10 C25 N9 108.0(3)
C11 N15 C5 123.1(3)
C11 N15 C7 112.6(3)
C5 N15 C7 122.5(3)
O4 C19 N7 125.9(3)
O4 C19 N8 124.7(3)
N7 C19 N8 109.3(3)
O6 C31 N12 125.5(3)
O6 C31 N11 126.4(3)
N12 C31 N11 108.1(3)
N22 C30 N23 113.7(3)
N6 C17 N7 114.1(3)
O7 C10 N13 126.0(3)
O7 C10 N14 125.9(3)
N13 C10 N14 108.1(3)
O12 C28 N22 125.2(3)
O12 C28 N21 126.5(3)
N22 C28 N21 108.3(3)
N13 C3 N1 115.3(3)
N13 C3 C2 103.2(3)
N1 C3 C2 103.2(3)
N24 C36 N13 113.4(3)
N9 C26 N21 114.3(3)
N9 C26 C27 103.9(2)
N21 C26 C27 103.6(2)
O2 C6 N3 125.7(3)
O2 C6 N4 126.3(3)
N3 C6 N4 108.0(3)
O9 C16 N17 126.2(4)
O9 C16 N18 125.6(3)
N17 C16 N18 108.2(3)
C16 N17 C13 112.9(3)
C16 N17 C12 122.4(3)
C13 N17 C12 124.6(3)
N9 C23 N8 114.6(3)
N11 C32 N23 115.8(2)
N11 C32 C33 103.3(2)
N23 C32 C33 102.4(2)
N21 C24 N20 113.7(2)
N16 C8 N4 115.3(3)
N16 C8 C7 102.7(3)
N4 C8 C7 104.0(3)
O3 C14 N5 127.2(3)
O3 C14 N6 124.5(4)
N5 C14 N6 108.3(3)
N19 C20 N7 115.9(3)
N19 C20 C22 103.7(3)
N7 C20 C22 102.8(2)
N24 C33 N12 114.8(3)
N24 C33 C32 103.7(2)
N12 C33 C32 102.8(2)
O8 C11 N16 127.0(4)
O8 C11 N15 125.5(4)
N16 C11 N15 107.6(3)
N6 C15 N18 115.0(3)
N6 C15 C13 104.0(3)
N18 C15 C13 102.6(3)
N12 C35 N1 113.6(2)
N2 C2 N14 115.3(3)
N2 C2 C3 103.1(3)
N14 C2 C3 102.6(3)
N19 C18 N18 113.4(3)
N4 C9 N5 113.8(3)
N22 C27 N10 115.3(2)
N22 C27 C26 103.0(2)
N10 C27 C26 102.6(2)
N17 C13 N5 115.5(3)
N17 C13 C15 103.3(3)
N5 C13 C15 102.3(3)
N20 C22 N8 116.3(3)
N20 C22 C20 102.5(3)
N8 C22 C20 102.9(2)
N15 C5 N14 114.0(3)
N15 C7 N3 114.9(3)
N15 C7 C8 103.7(3)
N3 C7 C8 103.2(3)
N2 C4 N3 114.2(3)
N17 C12 N16 114.0(3)
C7X C2X C3X 118.0(3)
C7X C2X C1X 121.8(3)
C3X C2X C1X 120.2(3)
C3X C4X C5X 120.5(3)
C7X C6X C5X 120.6(3)
N3X C5X C4X 120.4(3)
N3X C5X C6X 121.2(3)
C4X C5X C6X 118.4(3)
C2X C7X C6X 121.5(3)
C4X C3X C2X 121.0(3)
N2X C1X N1X 119.9(3)
N2X C1X C2X 120.2(3)
N1X C1X C2X 119.9(3)

loop_
_geom_bond_atom_site_label_1
_geom_bond_atom_site_label_2
_geom_bond_distance
O19W O19A 1.343(18)
O19A O1B 1.74(5)
O1B O1C 1.55(4)
N2Y C1Y 1.34(4)
C1Y N1Y 1.11(3)
C1Y C2Y 1.57(2)
C8Y C13Y 1.383(12)
C8Y C9Y 1.429(12)
C8Y N5Y 1.453(10)
C9Y C10Y 1.358(17)
C12Y C13Y 1.401(12)
C12Y C11Y 1.409(9)
C10Y C11Y 1.402(12)
N7Y C14Y 1.264(17)
C14Y N6Y 1.364(14)
C14Y C11Y 1.471(15)
N5Y N4Y 1.261(11)
N3Y N4Y 1.288(11)
N3Y C5Y 1.456(10)
C4Y C5Y 1.375(11)
C4Y C3Y 1.392(12)
C3Y C2Y 1.399(13)
C7Y C6Y 1.382(12)
C7Y C2Y 1.382(13)
C6Y C5Y 1.371(12)
C14A N6YA 1.12(4)
C14A N7YA 1.37(4)
C14A C11A 1.50(4)
C8YA C13A 1.38(3)
C8YA C9YA 1.41(4)
C8YA N5YA 1.55(3)
C9YA C10A 1.49(4)
C10A C11A 1.47(4)
C11A C12A 1.30(4)
C12A C13A 1.48(3)
C1YA N2YA 1.26(5)
C1YA C2YA 1.42(4)
C1YA N1YA 1.55(5)
N5YA N4YA 1.18(2)
C4YA C5YA 1.34(2)
C4YA C3YA 1.365(18)
C3YA C2YA 1.36(2)
C7YA C2YA 1.37(2)
C7YA C6YA 1.38(2)
C6YA C5YA 1.44(3)
C5YA N3YA 1.383(19)
N3YA N4YA 1.393(18)
O1 C1 1.236(4)
O2 C6 1.225(4)
O12 C28 1.225(4)
O5 C25 1.218(4)
O4 C19 1.232(4)
O6 C31 1.222(4)
O11 C34 1.218(4)
O7 C10 1.216(4)
O3 C14 1.219(5)
N12 C31 1.365(4)
N12 C35 1.448(4)
N12 C33 1.454(4)
N10 C25 1.364(4)
N10 C29 1.452(4)
N10 C27 1.460(3)
O10 C21 1.227(4)
N11 C31 1.368(4)
N11 C29 1.448(4)
N11 C32 1.449(4)
N2 C1 1.378(5)
N2 C2 1.439(4)
N2 C4 1.448(4)
N8 C19 1.364(4)
N8 C22 1.454(4)
N8 C23 1.459(4)
N13 C10 1.364(4)
N13 C36 1.449(4)
N13 C3 1.451(4)
N1 C1 1.364(4)
N1 C3 1.455(4)
N1 C35 1.463(4)
N21 C28 1.372(4)
N21 C24 1.446(4)
N21 C26 1.452(4)
O9 C16 1.226(5)
N22 C28 1.363(4)
N22 C30 1.437(4)
N22 C27 1.441(4)
O8 C11 1.218(5)
N5 C14 1.366(5)
N5 C9 1.454(4)
N5 C13 1.463(4)
N4 C6 1.377(4)
N4 C9 1.442(5)
N4 C8 1.450(5)
N20 C21 1.356(5)
N20 C22 1.449(4)
N20 C24 1.456(4)
N16 C11 1.362(5)
N16 C12 1.441(5)
N16 C8 1.450(4)
N24 C34 1.374(4)
N24 C36 1.440(4)
N24 C33 1.444(4)
N3 C6 1.375(5)
N3 C7 1.453(4)
N3 C4 1.458(4)
C21 N19 1.380(4)
N23 C34 1.365(4)
N23 C30 1.449(4)
N23 C32 1.450(4)
N7 C19 1.352(5)
N7 C20 1.464(4)
N7 C17 1.466(4)
N6 C14 1.381(4)
N6 C17 1.436(5)
N6 C15 1.438(5)
N19 C20 1.438(4)
N19 C18 1.440(5)
N9 C25 1.375(4)
N9 C23 1.439(4)
N9 C26 1.439(4)
N18 C16 1.370(5)
N18 C18 1.447(4)
N18 C15 1.450(5)
N14 C10 1.364(5)
N14 C2 1.442(4)
N14 C5 1.460(4)
N15 C11 1.368(5)
N15 C5 1.426(5)
N15 C7 1.441(4)
C3 C2 1.562(5)
C26 C27 1.548(4)
C16 N17 1.365(5)
N17 C13 1.439(5)
N17 C12 1.440(5)
C32 C33 1.557(4)
C8 C7 1.543(5)
C20 C22 1.566(5)
C15 C13 1.562(5)
C2X C7X 1.380(4)
C2X C3X 1.411(4)
C2X C1X 1.477(4)
C4X C3X 1.380(4)
C4X C5X 1.397(5)
C6X C7X 1.383(4)
C6X C5X 1.399(5)
C5X N3X 1.383(4)
N1X C1X 1.327(4)
N2X C1X 1.310(4)
